data_2209146
loop_
_publ_author_name
'Xiao-Hong Liu'
'Fang Xu'
'Yong-Cheng Lin'
'Wing-Lai Chan'
'Zhong-Yuan Zhou'

_publ_section_title
;
 2-Hexylidene-3-methylsuccinic acid
;
_journal_coeditor_code CV2055
_journal_issue 6
_journal_name_full 'Acta Crystallographica Section E'
_journal_page_first o2419
_journal_page_last o2420
_journal_paper_doi 10.1107/S1600536806018253
_journal_volume 62
_journal_year 2006
_chemical_formula_iupac 'C11 H18 O4'
_chemical_formula_moiety 'C11 H18 O4'
_chemical_formula_sum 'C11 H18 O4'
_chemical_formula_weight 214.25
_chemical_name_systematic
;
2-Hexylidene-3-methylsuccinic acid
;
_space_group_IT_number 2
_symmetry_cell_setting triclinic
_symmetry_space_group_name_Hall '-P 1'
_symmetry_space_group_name_H-M 'P -1'
_atom_sites_solution_hydrogens geom
_atom_sites_solution_primary direct
_atom_sites_solution_secondary difmap
_audit_creation_method SHELXL-97
_cell_angle_alpha 85.994(4)
_cell_angle_beta 89.221(4)
_cell_angle_gamma 84.457(4)
_cell_formula_units_Z 2
_cell_length_a 6.7208(14)
_cell_length_b 9.488(2)
_cell_length_c 10.139(2)
_cell_measurement_reflns_used 1921
_cell_measurement_temperature 294(2)
_cell_measurement_theta_max 26.00
_cell_measurement_theta_min 2.01
_cell_volume 641.9(2)
_computing_cell_refinement 'SAINT-Plus (Bruker, 1999)'
_computing_data_collection 'SMART (Bruker, 1999)'
_computing_data_reduction SAINT-Plus
_computing_molecular_graphics SHELXTL
_computing_publication_material SHELXTL
_computing_structure_refinement SHELXTL
_computing_structure_solution 'SHELXTL (Bruker, 1999)'
_diffrn_ambient_temperature 293(2)
_diffrn_measured_fraction_theta_full 0.989
_diffrn_measured_fraction_theta_max 0.989
_diffrn_measurement_device_type 'Bruker CCD area-detector'
_diffrn_measurement_method '\f and \w'
_diffrn_radiation_monochromator graphite
_diffrn_radiation_source 'fine-focus sealed tube'
_diffrn_radiation_type MoK\a
_diffrn_radiation_wavelength 0.71073
_diffrn_reflns_av_R_equivalents 0.0251
_diffrn_reflns_av_sigmaI/netI 0.0374
_diffrn_reflns_limit_h_max 8
_diffrn_reflns_limit_h_min -8
_diffrn_reflns_limit_k_max 11
_diffrn_reflns_limit_k_min -11
_diffrn_reflns_limit_l_max 12
_diffrn_reflns_limit_l_min -12
_diffrn_reflns_number 5098
_diffrn_reflns_theta_full 26.00
_diffrn_reflns_theta_max 26.00
_diffrn_reflns_theta_min 2.01
_diffrn_standards_number 0
_exptl_absorpt_coefficient_mu 0.083
_exptl_absorpt_correction_T_max 0.988
_exptl_absorpt_correction_T_min 0.793
_exptl_absorpt_correction_type multi-scan
_exptl_absorpt_process_details '(SADABS; Sheldrick, 1996)'
_exptl_crystal_colour colourless
_exptl_crystal_density_diffrn 1.109
_exptl_crystal_density_method 'not measured'
_exptl_crystal_description plate
_exptl_crystal_F_000 232
_exptl_crystal_size_max 0.32
_exptl_crystal_size_mid 0.24
_exptl_crystal_size_min 0.16
_refine_diff_density_max 0.235
_refine_diff_density_min -0.215
_refine_ls_extinction_method none
_refine_ls_goodness_of_fit_ref 1.030
_refine_ls_hydrogen_treatment constr
_refine_ls_matrix_type full
_refine_ls_number_parameters 175
_refine_ls_number_reflns 2497
_refine_ls_number_restraints 178
_refine_ls_restrained_S_all 1.089
_refine_ls_R_factor_all 0.1102
_refine_ls_R_factor_gt 0.0656
_refine_ls_shift/su_max 0.000
_refine_ls_shift/su_mean 0.000
_refine_ls_structure_factor_coef Fsqd
_refine_ls_weighting_details 'calc w=1/[\s^2^(Fo^2^)+(0.114P)^2^+0.1365P] where P=(Fo^2^+2Fc^2^)/3'
_refine_ls_weighting_scheme calc
_refine_ls_wR_factor_gt 0.1850
_refine_ls_wR_factor_ref 0.2243
_reflns_number_gt 1402
_reflns_number_total 2497
_reflns_threshold_expression I>2\s(I)
_cod_data_source_file cv2055.cif
_cod_data_source_block I
_cod_depositor_comments
;
The following automatic conversions were performed:
'_symmetry_cell_setting' value 'Triclinic' changed to 'triclinic'
according to '/home/saulius/struct/CIF-dictionaries/cif_core.dic'
dictionary named 'cif_core.dic' version 2.4.1 from 2010-06-29.

Automatic conversion script
Id: cif_fix_enum 1527 2010-12-29 10:47:43Z saulius 

The following automatic conversions were performed:

'_symmetry_cell_setting' value 'Triclinic' changed to 'triclinic'
according to /home/saulius/struct/CIF-dictionaries/cif_core.dic
dictionary named 'cif_core.dic' version 2.4.1 from 2010-06-29.

Automatic conversion script
Id: cif_fix_values 1715 2011-07-08 13:25:40Z adriana 
;
_cod_original_sg_symbol_H-M P-1
_cod_database_code 2209146
_cod_database_fobs_code 2209146

loop_
_symmetry_equiv_pos_as_xyz
'x, y, z'
'-x, -y, -z'

loop_
_atom_site_type_symbol
_atom_site_label
_atom_site_fract_x
_atom_site_fract_y
_atom_site_fract_z
_atom_site_U_iso_or_equiv
_atom_site_adp_type
_atom_site_calc_flag
_atom_site_refinement_flags
_atom_site_occupancy
_atom_site_disorder_assembly
_atom_site_disorder_group
O O1 1.2879(3) 0.5941(2) 0.03452(19) 0.0730(6) Uani d . 1 . .
O O2 1.3895(3) 0.3756(2) 0.1144(2) 0.0793(7) Uani d . 1 . .
H H2 1.4859 0.3881 0.0661 0.119 Uiso calc R 1 . .
O O3 1.3725(4) 0.5459(3) 0.3607(2) 0.0864(8) Uani d . 1 . .
O O4 1.3343(4) 0.3667(3) 0.5093(2) 0.0902(8) Uani d . 1 . .
H H4 1.4393 0.3901 0.5373 0.135 Uiso calc R 1 . .
C C1 1.2646(4) 0.4893(3) 0.1072(2) 0.0596(7) Uani d . 1 . .
C C2 1.0787(4) 0.4776(3) 0.1911(3) 0.0691(8) Uani d . 1 . .
H H2A 0.9928 0.4209 0.1434 0.083 Uiso calc R 1 . .
C C3 1.1218(4) 0.3968(4) 0.3236(3) 0.0697(8) Uani d . 1 B .
C C4 1.2864(5) 0.4419(4) 0.4007(3) 0.0705(8) Uani d . 1 . .
C C5 1.0155(5) 0.2960(4) 0.3743(3) 0.0941(11) Uani d . 1 . .
H H5 1.0559 0.2540 0.4565 0.113 Uiso calc R 1 A 1
C C11 0.9598(5) 0.6218(4) 0.2037(4) 0.0962(12) Uani d . 1 . .
H H11A 0.9368 0.6681 0.1173 0.144 Uiso calc R 1 . .
H H11B 1.0341 0.6793 0.2554 0.144 Uiso calc R 1 . .
H H11C 0.8340 0.6084 0.2463 0.144 Uiso calc R 1 . .
C C6 0.8405(7) 0.2425(5) 0.3160(5) 0.1216(14) Uani d PDU 0.520(8) B 1
H H6A 0.7275 0.3131 0.3245 0.146 Uiso calc PR 0.520(8) B 1
H H6B 0.8667 0.2357 0.2222 0.146 Uiso calc PR 0.520(8) B 1
C C7 0.7809(15) 0.1057(9) 0.3700(12) 0.136(3) Uani d PDU 0.520(8) B 1
H H7A 0.7694 0.1077 0.4653 0.163 Uiso calc PR 0.520(8) B 1
H H7B 0.8860 0.0323 0.3512 0.163 Uiso calc PR 0.520(8) B 1
C C8 0.5906(15) 0.0667(13) 0.3183(12) 0.152(3) Uani d PDU 0.520(8) B 1
H H8A 0.5163 0.0217 0.3894 0.182 Uiso calc PR 0.520(8) B 1
H H8B 0.5106 0.1519 0.2846 0.182 Uiso calc PR 0.520(8) B 1
C C9 0.627(2) -0.0305(15) 0.2121(15) 0.174(4) Uani d PDU 0.520(8) B 1
H H9A 0.7309 -0.1041 0.2403 0.209 Uiso calc PR 0.520(8) B 1
H H9B 0.6768 0.0218 0.1350 0.209 Uiso calc PR 0.520(8) B 1
C C10 0.449(2) -0.0995(17) 0.1726(17) 0.176(5) Uani d PDU 0.520(8) B 1
H H10A 0.4890 -0.1682 0.1098 0.265 Uiso calc PR 0.520(8) B 1
H H10B 0.3518 -0.0288 0.1332 0.265 Uiso calc PR 0.520(8) B 1
H H10C 0.3921 -0.1458 0.2492 0.265 Uiso calc PR 0.520(8) B 1
C C6' 0.8405(7) 0.2425(5) 0.3160(5) 0.1216(14) Uani d PDU 0.480(8) B 2
H H6'A 0.7918 0.3082 0.2433 0.146 Uiso calc PR 0.480(8) B 2
H H6'B 0.7350 0.2391 0.3820 0.146 Uiso calc PR 0.480(8) B 2
C C7' 0.8854(18) 0.0999(10) 0.2668(14) 0.150(3) Uani d PDU 0.480(8) B 2
H H7'A 0.9413 0.0357 0.3384 0.180 Uiso calc PR 0.480(8) B 2
H H7'B 0.9862 0.1048 0.1976 0.180 Uiso calc PR 0.480(8) B 2
C C8' 0.7057(19) 0.0400(16) 0.2131(14) 0.167(4) Uani d PDU 0.480(8) B 2
H H8'A 0.6403 0.1144 0.1538 0.200 Uiso calc PR 0.480(8) B 2
H H8'B 0.7574 -0.0352 0.1582 0.200 Uiso calc PR 0.480(8) B 2
C C9' 0.544(2) -0.0186(19) 0.2967(16) 0.181(4) Uani d PDU 0.480(8) B 2
H H9'A 0.4907 0.0561 0.3517 0.217 Uiso calc PR 0.480(8) B 2
H H9'B 0.6076 -0.0940 0.3556 0.217 Uiso calc PR 0.480(8) B 2
C C10' 0.368(3) -0.076(2) 0.237(2) 0.196(6) Uani d PDU 0.480(8) B 2
H H10D 0.2791 -0.1055 0.3064 0.294 Uiso calc PR 0.480(8) B 2
H H10E 0.4141 -0.1563 0.1882 0.294 Uiso calc PR 0.480(8) B 2
H H10F 0.2994 -0.0040 0.1791 0.294 Uiso calc PR 0.480(8) B 2

loop_
_atom_site_aniso_label
_atom_site_aniso_U_11
_atom_site_aniso_U_22
_atom_site_aniso_U_33
_atom_site_aniso_U_12
_atom_site_aniso_U_13
_atom_site_aniso_U_23
O1 0.0661(13) 0.0882(14) 0.0598(12) 0.0081(10) -0.0029(9) 0.0097(11)
O2 0.0714(14) 0.0915(15) 0.0689(13) 0.0110(12) 0.0034(10) 0.0116(11)
O3 0.0902(16) 0.1136(18) 0.0570(12) -0.0282(14) -0.0231(11) 0.0125(12)
O4 0.0849(16) 0.132(2) 0.0529(12) -0.0208(14) -0.0236(10) 0.0179(12)
C1 0.0534(15) 0.0829(19) 0.0405(13) 0.0033(14) -0.0146(11) -0.0009(13)
C2 0.0511(15) 0.103(2) 0.0511(15) -0.0016(15) -0.0135(12) 0.0011(14)
C3 0.0555(16) 0.102(2) 0.0505(15) -0.0066(15) -0.0073(12) 0.0024(14)
C4 0.0634(17) 0.106(2) 0.0401(13) -0.0008(16) -0.0078(12) 0.0022(14)
C5 0.075(2) 0.133(3) 0.072(2) -0.019(2) -0.0212(17) 0.023(2)
C11 0.075(2) 0.133(3) 0.072(2) 0.024(2) 0.0024(16) 0.0102(19)
C6 0.106(3) 0.142(3) 0.117(3) -0.035(2) -0.029(2) 0.022(2)
C7 0.124(5) 0.141(5) 0.148(5) -0.047(4) -0.013(4) 0.003(4)
C8 0.141(5) 0.153(5) 0.169(6) -0.048(4) -0.006(5) -0.018(4)
C9 0.164(6) 0.176(6) 0.189(6) -0.041(5) -0.002(5) -0.034(5)
C10 0.179(8) 0.172(8) 0.190(9) -0.056(7) -0.012(7) -0.045(7)
C6' 0.106(3) 0.142(3) 0.117(3) -0.035(2) -0.029(2) 0.022(2)
C7' 0.148(5) 0.156(5) 0.146(5) -0.008(4) -0.034(5) -0.009(4)
C8' 0.171(6) 0.161(6) 0.174(6) -0.027(5) -0.029(5) -0.021(5)
C9' 0.189(6) 0.181(7) 0.176(7) -0.028(5) -0.010(5) -0.030(5)
C10' 0.183(9) 0.201(9) 0.211(10) -0.046(7) 0.001(8) -0.023(8)

loop_
_atom_type_symbol
_atom_type_description
_atom_type_scat_dispersion_real
_atom_type_scat_dispersion_imag
_atom_type_scat_source
C C 0.0033 0.0016 'International Tables Vol C Tables 4.2.6.8 and 6.1.1.4'
H H 0.0000 0.0000 'International Tables Vol C Tables 4.2.6.8 and 6.1.1.4'
O O 0.0106 0.0060 'International Tables Vol C Tables 4.2.6.8 and 6.1.1.4'

loop_
_geom_angle_atom_site_label_1
_geom_angle_atom_site_label_2
_geom_angle_atom_site_label_3
_geom_angle
C1 O2 H2 109.5
C4 O4 H4 109.5
O1 C1 O2 123.7(3)
O1 C1 C2 122.1(3)
O2 C1 C2 114.1(3)
C1 C2 C3 112.6(2)
C1 C2 C11 112.1(3)
C3 C2 C11 113.0(3)
C1 C2 H2A 106.2
C3 C2 H2A 106.2
C11 C2 H2A 106.2
C5 C3 C4 119.7(3)
C5 C3 C2 123.9(3)
C4 C3 C2 116.3(3)
O3 C4 O4 123.0(3)
O3 C4 C3 120.3(2)
O4 C4 C3 116.8(3)
C3 C5 C6 127.5(3)
C3 C5 H5 116.3
C6 C5 H5 116.3
C2 C11 H11A 109.5
C2 C11 H11B 109.5
H11A C11 H11B 109.5
C2 C11 H11C 109.5
H11A C11 H11C 109.5
H11B C11 H11C 109.5
C7 C6 C5 117.7(5)
C7 C6 H6A 107.9
C5 C6 H6A 107.9
C7 C6 H6B 107.9
C5 C6 H6B 107.9
H6A C6 H6B 107.2
C6 C7 C8 114.8(8)
C6 C7 H7A 108.6
C8 C7 H7A 108.6
C6 C7 H7B 108.6
C8 C7 H7B 108.6
H7A C7 H7B 107.5
C9 C8 C7 111.0(10)
C9 C8 H8A 109.4
C7 C8 H8A 109.4
C9 C8 H8B 109.4
C7 C8 H8B 109.4
H8A C8 H8B 108.0
C8 C9 C10 115.0(12)
C8 C9 H9A 108.5
C10 C9 H9A 108.5
C8 C9 H9B 108.5
C10 C9 H9B 108.5
H9A C9 H9B 107.5
C9 C10 H10A 109.5
C9 C10 H10B 109.5
H10A C10 H10B 109.5
C9 C10 H10C 109.5
H10A C10 H10C 109.5
H10B C10 H10C 109.5
C8' C7' H7'A 108.8
C8' C7' H7'B 108.8
H7'A C7' H7'B 107.7
C9' C8' C7' 124.4(14)
C9' C8' H8'A 106.2
C7' C8' H8'A 106.2
C9' C8' H8'B 106.2
C7' C8' H8'B 106.2
H8'A C8' H8'B 106.4
C8' C9' C10' 121.9(14)
C8' C9' H9'A 106.8
C10' C9' H9'A 106.8
C8' C9' H9'B 106.8
C10' C9' H9'B 106.8
H9'A C9' H9'B 106.7
C9' C10' H10D 109.5
C9' C10' H10E 109.5
H10D C10' H10E 109.5
C9' C10' H10F 109.5
H10D C10' H10F 109.5
H10E C10' H10F 109.5

loop_
_geom_bond_atom_site_label_1
_geom_bond_atom_site_label_2
_geom_bond_distance
O1 C1 1.217(3)
O2 C1 1.300(3)
O2 H2 0.8200
O3 C4 1.233(4)
O4 C4 1.297(3)
O4 H4 0.8200
C1 C2 1.511(4)
C2 C3 1.516(4)
C2 C11 1.528(5)
C2 H2A 0.9800
C3 C5 1.320(5)
C3 C4 1.476(4)
C5 C6 1.472(6)
C5 H5 0.9300
C11 H11A 0.9600
C11 H11B 0.9600
C11 H11C 0.9600
C6 C7 1.464(6)
C6 H6A 0.9700
C6 H6B 0.9700
C7 C8 1.478(7)
C7 H7A 0.9700
C7 H7B 0.9700
C8 C9 1.469(7)
C8 H8A 0.9700
C8 H8B 0.9700
C9 C10 1.488(7)
C9 H9A 0.9700
C9 H9B 0.9700
C10 H10A 0.9600
C10 H10B 0.9600
C10 H10C 0.9600
C7' C8' 1.507(7)
C7' H7'A 0.9700
C7' H7'B 0.9700
C8' C9' 1.496(7)
C8' H8'A 0.9700
C8' H8'B 0.9700
C9' C10' 1.498(7)
C9' H9'A 0.9700
C9' H9'B 0.9700
C10' H10D 0.9600
C10' H10E 0.9600
C10' H10F 0.9600

loop_
_geom_hbond_atom_site_label_D
_geom_hbond_atom_site_label_H
_geom_hbond_atom_site_label_A
_geom_hbond_site_symmetry_A
_geom_hbond_distance_DH
_geom_hbond_distance_HA
_geom_hbond_distance_DA
_geom_hbond_angle_DHA
_geom_hbond_publ_flag
O2 H2 O1 2_865 0.82 1.83 2.652(3) 175.8 y
O4 H4 O3 2_866 0.82 1.82 2.617(3) 163.8 y

loop_
_geom_torsion_atom_site_label_1
_geom_torsion_atom_site_label_2
_geom_torsion_atom_site_label_3
_geom_torsion_atom_site_label_4
_geom_torsion
O1 C1 C2 C3 -144.9(3)
O2 C1 C2 C3 38.7(4)
O1 C1 C2 C11 -16.3(4)
O2 C1 C2 C11 167.4(3)
C1 C2 C3 C5 -133.6(4)
C11 C2 C3 C5 98.2(4)
C1 C2 C3 C4 49.9(4)
C11 C2 C3 C4 -78.3(3)
C5 C3 C4 O3 -172.1(3)
C2 C3 C4 O3 4.5(4)
C5 C3 C4 O4 8.4(5)
C2 C3 C4 O4 -175.0(3)
C4 C3 C5 C6 176.5(4)
C2 C3 C5 C6 0.2(7)
C3 C5 C6 C7 163.1(7)
C5 C6 C7 C8 172.9(8)
C6 C7 C8 C9 98.3(14)
C7 C8 C9 C10 167.9(12)
C7' C8' C9' C10' 179.8(15)
